data_4002673
loop_
_publ_author_name
'Tao, Fengqiong'
'Genevois, C\'ecile'
'Lu, Fengqi'
'Kuang, Xiaojun'
'Porcher, Florence'
'Li, Liangju'
'Yang, Tao'
'Li, Wenbo'
'Zhou, Di'
'Allix, Mathieu'

_publ_section_title
;
 First 14-Layer Twinned Hexagonal Perovskite Ba14Mn1.75Ta10.5O42:
 Atomic-Scale Imaging of Cation Ordering
;
_journal_issue 13
_journal_name_full 'Chemistry of Materials'
_journal_page_first 4686
_journal_paper_doi 10.1021/acs.chemmater.6b01566
_journal_volume 28
_journal_year 2016
_chemical_formula_sum 'Ba14 Mn1.75 O42 Ta10.5'
_chemical_formula_weight 4590.65
_chemical_name_mineral perovskite
_space_group_IT_number 194
_symmetry_cell_setting hexagonal
_symmetry_Int_Tables_number 194
_symmetry_space_group_name_Hall '-P 6c 2c'
_symmetry_space_group_name_H-M 'P 63/m m c'
_cell_angle_alpha 90
_cell_angle_beta 90
_cell_angle_gamma 120
_cell_formula_units_Z 1
_cell_length_a 5.818857(7)
_cell_length_b 5.818857(7)
_cell_length_c 33.43938(9)
_cell_measurement_reflns_used 2328
_cell_measurement_temperature 293
_cell_measurement_theta_max 120.85
_cell_measurement_theta_min 4.50
_cell_volume 980.538(3)
_diffrn_ambient_temperature 293
_diffrn_measured_fraction_theta_full 1
_diffrn_measurement_device_type 3T2
_diffrn_radiation_wavelength 1.225
_exptl_crystal_description rose
_cod_data_source_file cm6b01566_si_002.cif
_cod_data_source_block Ba14Mn1.75Ta10.5O42
_cod_depositor_comments
;
The following automatic conversions were performed:

'_symmetry_cell_setting' value 'Hexagonal' changed to 'hexagonal'
according to
/usr/data/users/saulius/crontab/automatic-downloads/current/ACS/lib/dictionaries/cif_core.dic
dictionary named 'cif_core.dic' version 2.4.2 from 2011-04-26.

Automatic conversion script
Id: cif_fix_values 4268 2015-11-12 08:31:59Z antanas 
;
_cod_original_cell_volume 980.538(4)
_cod_original_sg_symbol_H-M P63/mmc
_cod_original_formula_sum Ba14Mn1.75O42Ta10.5
_cod_database_code 4002673

loop_
_symmetry_equiv_pos_as_xyz
'x, y, z '
'-x, -x+y, z+1/2 '
'-x, -y, -z '
'-x, -y, z+1/2 '
'-x+y, -x, -z+1/2 '
'-x+y, -x, z '
'-x+y, y, -z+1/2 '
'-x+y, y, z '
'-y, -x, -z+1/2 '
'-y, -x, z '
'-y, x-y, -z+1/2 '
'-y, x-y, z '
'y, -x+y, -z '
'y, -x+y, z+1/2 '
'y, x, -z '
'y, x, z+1/2 '
'x-y, -y, -z '
'x-y, -y, z+1/2 '
'x-y, x, -z '
'x-y, x, z+1/2 '
'x, y, -z+1/2 '
'-x, -x+y, -z '
'x, x-y, -z+1/2 '
'x, x-y, z '

loop_
_atom_site_label
_atom_site_type_symbol
_atom_site_symmetry_multiplicity
_atom_site_fract_x
_atom_site_fract_y
_atom_site_fract_z
_atom_site_occupancy
_atom_site_B_iso_or_equiv
Ba1 Ba 4 0 0 0.10831(9) 1 0.91(3)
Ba2 Ba 4 0.3333333 0.6666667 0.81408(8) 1 2.09(4)
Ba3 Ba 4 0.3333333 0.6666667 0.03521(9) 1 0.80(3)
Ba4 Ba 2 0.6666667 0.3333333 0.75 1 1.09(4)
Ta1 Ta 4 0.3333333 0.6666667 0.92862(5) 1 0.66(2)
Ta2 Ta 2 0 0 0 0.125 0.03(5)
Mn2 Mn 2 0 0 0 0.875 0.03(5)
Ta3 Ta 4 0.6666667 0.3333333 0.64351(6) 1 0.60(1)
Ta4 Ta 4 0 0 0.21461(9) 0.540(2) 0.42(3)
O1 O 12 0.6599(10) 0.8300(5) 0.17440(9) 1 1.40(4)
O2 O 6 0.3334(12) 0.1667(6) 0.25 1 1.73(5)
O3 O 12 0.5 0 0.39433(10) 1 1.24(3)
O4 O 12 0.1687(4) 0.8313(4) 0.96133(10) 1 1.26(4)
